data_7151969
loop_
_publ_author_name
'Oberg, Elisabet'
'Geng, Xue-Li'
'Santoni, Marie-Pierre'
'Ott, Sascha'

_publ_section_title
;
 C,C-Diacetylenic phosphaalkenes in palladium-catalyzed cross-coupling
 reactions.
;
_journal_issue 18
_journal_name_full 'Organic &amp; biomolecular chemistry'
_journal_page_first 6246
_journal_page_last 6255
_journal_paper_doi 10.1039/c1ob05705g
_journal_volume 9
_journal_year 2011
_chemical_formula_moiety 'C22 H38 Cl2 Si4'
_chemical_formula_sum 'C22 H38 Cl2 Si4'
_chemical_formula_weight 485.78
_chemical_name_systematic
;
?
;
_space_group_IT_number 14
_symmetry_cell_setting monoclinic
_symmetry_space_group_name_Hall '-P 2ybc'
_symmetry_space_group_name_H-M 'P 1 21/c 1'
_atom_sites_solution_hydrogens geom
_atom_sites_solution_primary direct
_atom_sites_solution_secondary difmap
_audit_creation_method SHELXL-97
_cell_angle_alpha 90.00
_cell_angle_beta 93.20(3)
_cell_angle_gamma 90.00
_cell_formula_units_Z 4
_cell_length_a 11.502(2)
_cell_length_b 11.404(2)
_cell_length_c 23.465(5)
_cell_measurement_reflns_used 5652
_cell_measurement_temperature 293(2)
_cell_measurement_theta_max 27.728
_cell_measurement_theta_min 1.738
_cell_volume 3073.1(10)
_computing_cell_refinement crystalclear
_computing_data_collection 'crystalclear(Rigaku/MSC Inc., 2005)'
_computing_data_reduction crystalclear
_computing_molecular_graphics 'Bruker SHELXTL'
_computing_publication_material 'Bruker SHELXTL'
_computing_structure_refinement 'SHELXL-97 (Sheldrick, 1997)'
_computing_structure_solution 'SHELXS-97 (Sheldrick, 1990)'
_diffrn_ambient_temperature 293(2)
_diffrn_detector_area_resol_mean 7.31
_diffrn_measured_fraction_theta_full 0.980
_diffrn_measured_fraction_theta_max 0.980
_diffrn_measurement_device_type 'rigaku saturn CCD area detector'
_diffrn_measurement_method '\w and \f scans'
_diffrn_radiation_monochromator confocal
_diffrn_radiation_source 'rotating anode'
_diffrn_radiation_type MoK\a
_diffrn_radiation_wavelength 0.71073
_diffrn_reflns_av_R_equivalents 0.1208
_diffrn_reflns_av_sigmaI/netI 0.1273
_diffrn_reflns_limit_h_max 11
_diffrn_reflns_limit_h_min -13
_diffrn_reflns_limit_k_max 13
_diffrn_reflns_limit_k_min -13
_diffrn_reflns_limit_l_max 19
_diffrn_reflns_limit_l_min -27
_diffrn_reflns_number 17333
_diffrn_reflns_theta_full 25.02
_diffrn_reflns_theta_max 25.02
_diffrn_reflns_theta_min 1.74
_diffrn_standards_decay_% 0
_diffrn_standards_interval_count 0
_diffrn_standards_interval_time 0
_diffrn_standards_number 0
_exptl_absorpt_coefficient_mu 0.374
_exptl_absorpt_correction_T_max 0.9565
_exptl_absorpt_correction_T_min 0.9290
_exptl_absorpt_correction_type multi-scan
_exptl_absorpt_process_details crystalclear
_exptl_crystal_density_diffrn 1.050
_exptl_crystal_density_method 'not measured'
_exptl_crystal_F_000 1040
_exptl_crystal_size_max 0.20
_exptl_crystal_size_mid 0.18
_exptl_crystal_size_min 0.12
_refine_diff_density_max 0.494
_refine_diff_density_min -0.467
_refine_diff_density_rms 0.091
_refine_ls_extinction_method none
_refine_ls_goodness_of_fit_ref 1.153
_refine_ls_hydrogen_treatment constr
_refine_ls_matrix_type full
_refine_ls_number_parameters 309
_refine_ls_number_reflns 5326
_refine_ls_number_restraints 120
_refine_ls_restrained_S_all 1.149
_refine_ls_R_factor_all 0.1575
_refine_ls_R_factor_gt 0.1168
_refine_ls_shift/su_max 0.003
_refine_ls_shift/su_mean 0.001
_refine_ls_structure_factor_coef Fsqd
_refine_ls_weighting_details 'calc w=1/[\s^2^(Fo^2^)+(0.2000P)^2^+0.0000P] where P=(Fo^2^+2Fc^2^)/3'
_refine_ls_weighting_scheme calc
_refine_ls_wR_factor_gt 0.3644
_refine_ls_wR_factor_ref 0.3912
_reflns_number_gt 3022
_reflns_number_total 5326
_reflns_threshold_expression >2sigma(I)
_cod_data_source_file c1ob05705g.txt
_cod_data_source_block shelxl
_cod_depositor_comments
;
The following automatic conversions were performed:

'_symmetry_cell_setting' value 'Monoclinic' changed to 'monoclinic'
according to /home/saulius/struct/CIF-dictionaries/cif_core.dic
dictionary named 'cif_core.dic' version 2.4.1 from
2010-06-29.

'_exptl_absorpt_correction_type' value 'MULTI-SCAN'
changed to 'multi-scan' according to
/home/saulius/struct/CIF-dictionaries/cif_core.dic dictionary named
'cif_core.dic' version 2.4.1 from
2010-06-29.

'_refine_ls_hydrogen_treatment' value 'CONSTR' changed
to 'constr' according to
/home/saulius/struct/CIF-dictionaries/cif_core.dic dictionary named
'cif_core.dic' version 2.4.1 from 2010-06-29.

Automatic conversion script
Id: cif_fix_values 1715 2011-07-08 13:25:40Z adriana 
;
_cod_original_cell_volume 3073.2(11)
_cod_original_sg_symbol_H-M P2(1)/c
_cod_database_code 7151969

loop_
_symmetry_equiv_pos_as_xyz
'x, y, z'
'-x, y+1/2, -z+1/2'
'-x, -y, -z'
'x, -y-1/2, z-1/2'

loop_
_atom_site_label
_atom_site_type_symbol
_atom_site_fract_x
_atom_site_fract_y
_atom_site_fract_z
_atom_site_U_iso_or_equiv
_atom_site_adp_type
_atom_site_occupancy
_atom_site_symmetry_multiplicity
_atom_site_calc_flag
_atom_site_refinement_flags
_atom_site_disorder_assembly
_atom_site_disorder_group
Si1 Si 0.0516(2) 0.2419(2) 0.20873(9) 0.0684(7) Uani 1 1 d . . .
Si2 Si 0.4711(2) 0.3467(3) 0.28467(10) 0.0953(10) Uani 1 1 d D . .
Si3 Si 0.4335(2) 0.7099(3) -0.02460(12) 0.1005(10) Uani 1 1 d D . .
Si4 Si 0.0257(2) 0.78339(18) 0.04602(8) 0.0625(6) Uani 1 1 d . . .
Cl1 Cl -0.11661(18) 0.4406(2) 0.18177(10) 0.0832(7) Uani 1 1 d . . .
Cl2 Cl -0.12310(19) 0.5670(2) 0.05759(11) 0.0878(8) Uani 1 1 d . . .
C1 C 0.0948(6) 0.4523(6) 0.1397(2) 0.0486(15) Uani 1 1 d . . .
C2 C 0.2267(6) 0.4495(6) 0.1350(3) 0.0563(17) Uani 1 1 d . A .
H2A H 0.2463 0.4040 0.1014 0.068 Uiso 1 1 calc R . .
C3 C 0.2216(6) 0.5839(6) 0.1199(3) 0.0542(16) Uani 1 1 d . A .
H3A H 0.2399 0.6316 0.1540 0.065 Uiso 1 1 calc R . .
C4 C 0.0894(6) 0.5675(6) 0.1102(2) 0.0503(15) Uani 1 1 d . . .
C5 C 0.0245(6) 0.3858(6) 0.1707(3) 0.0563(16) Uani 1 1 d . . .
C6 C 0.0872(11) 0.2776(8) 0.2841(3) 0.100(3) Uani 1 1 d . . .
H6A H 0.1013 0.2065 0.3053 0.150 Uiso 1 1 calc R . .
H6B H 0.0232 0.3190 0.2993 0.150 Uiso 1 1 calc R . .
H6C H 0.1556 0.3258 0.2870 0.150 Uiso 1 1 calc R . .
C7 C 0.1688(10) 0.1559(8) 0.1759(4) 0.093(3) Uani 1 1 d . . .
H7A H 0.1803 0.0832 0.1961 0.140 Uiso 1 1 calc R . .
H7B H 0.2399 0.2002 0.1782 0.140 Uiso 1 1 calc R . .
H7C H 0.1464 0.1401 0.1367 0.140 Uiso 1 1 calc R . .
C8 C -0.0877(11) 0.1549(10) 0.2012(5) 0.116(4) Uani 1 1 d . . .
H8A H -0.0770 0.0808 0.2202 0.174 Uiso 1 1 calc R . .
H8B H -0.1081 0.1418 0.1614 0.174 Uiso 1 1 calc R . .
H8C H -0.1489 0.1976 0.2180 0.174 Uiso 1 1 calc R . .
C9 C 0.3044(7) 0.4155(8) 0.1853(3) 0.068(2) Uani 1 1 d . . .
C10 C 0.3712(7) 0.3913(8) 0.2248(3) 0.073(2) Uani 1 1 d . A .
C11 C 0.467(2) 0.4629(18) 0.3396(8) 0.161(8) Uani 0.72(2) 1 d PDU A 1
H11A H 0.4848 0.5371 0.3230 0.241 Uiso 0.72(2) 1 calc PR A 1
H11B H 0.5225 0.4457 0.3703 0.241 Uiso 0.72(2) 1 calc PR A 1
H11C H 0.3901 0.4661 0.3539 0.241 Uiso 0.72(2) 1 calc PR A 1
C12 C 0.6177(10) 0.3241(19) 0.2574(7) 0.111(5) Uani 0.72(2) 1 d PDU A 1
H12A H 0.6484 0.3980 0.2456 0.166 Uiso 0.72(2) 1 calc PR A 1
H12B H 0.6121 0.2714 0.2255 0.166 Uiso 0.72(2) 1 calc PR A 1
H12C H 0.6686 0.2913 0.2871 0.166 Uiso 0.72(2) 1 calc PR A 1
C13 C 0.418(2) 0.2084(15) 0.3172(10) 0.154(8) Uani 0.72(2) 1 d PDU A 1
H13A H 0.3704 0.2273 0.3483 0.231 Uiso 0.72(2) 1 calc PR A 1
H13B H 0.4832 0.1622 0.3311 0.231 Uiso 0.72(2) 1 calc PR A 1
H13C H 0.3727 0.1646 0.2889 0.231 Uiso 0.72(2) 1 calc PR A 1
C11' C 0.409(5) 0.370(6) 0.3547(14) 0.162(12) Uani 0.28(2) 1 d PDU A 2
H11D H 0.4102 0.4525 0.3637 0.243 Uiso 0.28(2) 1 calc PR A 2
H11E H 0.4537 0.3280 0.3836 0.243 Uiso 0.28(2) 1 calc PR A 2
H11F H 0.3297 0.3428 0.3532 0.243 Uiso 0.28(2) 1 calc PR A 2
C12' C 0.6223(18) 0.391(5) 0.270(2) 0.112(10) Uani 0.28(2) 1 d PDU A 2
H12D H 0.6241 0.4742 0.2625 0.168 Uiso 0.28(2) 1 calc PR A 2
H12E H 0.6473 0.3493 0.2376 0.168 Uiso 0.28(2) 1 calc PR A 2
H12F H 0.6734 0.3741 0.3028 0.168 Uiso 0.28(2) 1 calc PR A 2
C13' C 0.449(6) 0.1859(15) 0.294(3) 0.149(12) Uani 0.28(2) 1 d PDU A 2
H13D H 0.4911 0.1437 0.2667 0.223 Uiso 0.28(2) 1 calc PR A 2
H13E H 0.3676 0.1679 0.2893 0.223 Uiso 0.28(2) 1 calc PR A 2
H13F H 0.4771 0.1634 0.3321 0.223 Uiso 0.28(2) 1 calc PR A 2
C14 C 0.2909(7) 0.6216(7) 0.0727(3) 0.067(2) Uani 1 1 d . . .
C15 C 0.3484(7) 0.6531(8) 0.0336(4) 0.079(2) Uani 1 1 d . B .
C16 C 0.5867(13) 0.746(3) -0.0040(16) 0.106(8) Uani 0.40(2) 1 d PDU B 3
H16A H 0.5893 0.8030 0.0262 0.159 Uiso 0.40(2) 1 calc PR B 3
H16B H 0.6235 0.7778 -0.0364 0.159 Uiso 0.40(2) 1 calc PR B 3
H16C H 0.6270 0.6765 0.0088 0.159 Uiso 0.40(2) 1 calc PR B 3
C17 C 0.360(3) 0.835(2) -0.0619(14) 0.122(8) Uani 0.40(2) 1 d PDU B 3
H17A H 0.3579 0.9006 -0.0365 0.183 Uiso 0.40(2) 1 calc PR B 3
H17B H 0.2815 0.8126 -0.0738 0.183 Uiso 0.40(2) 1 calc PR B 3
H17C H 0.4013 0.8555 -0.0948 0.183 Uiso 0.40(2) 1 calc PR B 3
C18 C 0.430(3) 0.593(2) -0.0810(10) 0.102(7) Uani 0.40(2) 1 d PDU B 3
H18A H 0.4502 0.5187 -0.0637 0.153 Uiso 0.40(2) 1 calc PR B 3
H18B H 0.4858 0.6115 -0.1088 0.153 Uiso 0.40(2) 1 calc PR B 3
H18C H 0.3539 0.5884 -0.0993 0.153 Uiso 0.40(2) 1 calc PR B 3
C16' C 0.5891(9) 0.690(2) -0.0026(10) 0.100(5) Uani 0.60(2) 1 d PDU B 4
H16D H 0.6098 0.7417 0.0286 0.150 Uiso 0.60(2) 1 calc PR B 4
H16E H 0.6358 0.7077 -0.0341 0.150 Uiso 0.60(2) 1 calc PR B 4
H16F H 0.6024 0.6102 0.0092 0.150 Uiso 0.60(2) 1 calc PR B 4
C17' C 0.405(2) 0.8711(9) -0.0230(10) 0.119(6) Uani 0.60(2) 1 d PDU B 4
H17D H 0.4180 0.8997 0.0153 0.178 Uiso 0.60(2) 1 calc PR B 4
H17E H 0.3254 0.8859 -0.0359 0.178 Uiso 0.60(2) 1 calc PR B 4
H17F H 0.4560 0.9105 -0.0476 0.178 Uiso 0.60(2) 1 calc PR B 4
C18' C 0.392(2) 0.642(2) -0.0940(6) 0.128(7) Uani 0.60(2) 1 d PDU B 4
H18D H 0.3435 0.6949 -0.1163 0.192 Uiso 0.60(2) 1 calc PR B 4
H18E H 0.3511 0.5704 -0.0880 0.192 Uiso 0.60(2) 1 calc PR B 4
H18F H 0.4614 0.6256 -0.1138 0.192 Uiso 0.60(2) 1 calc PR B 4
C19 C 0.0126(6) 0.6306(6) 0.0772(3) 0.0563(16) Uani 1 1 d . . .
C20 C 0.0512(11) 0.7663(9) -0.0296(3) 0.101(3) Uani 1 1 d . . .
H20A H 0.1240 0.7269 -0.0336 0.152 Uiso 1 1 calc R . .
H20B H 0.0535 0.8422 -0.0472 0.152 Uiso 1 1 calc R . .
H20C H -0.0107 0.7209 -0.0477 0.152 Uiso 1 1 calc R . .
C21 C 0.1411(9) 0.8685(7) 0.0857(3) 0.085(3) Uani 1 1 d . . .
H21A H 0.2151 0.8314 0.0817 0.127 Uiso 1 1 calc R . .
H21B H 0.1249 0.8716 0.1254 0.127 Uiso 1 1 calc R . .
H21C H 0.1432 0.9467 0.0706 0.127 Uiso 1 1 calc R . .
C22 C -0.1172(9) 0.8593(10) 0.0544(5) 0.107(3) Uani 1 1 d . . .
H22A H -0.1138 0.9372 0.0390 0.161 Uiso 1 1 calc R . .
H22B H -0.1326 0.8634 0.0941 0.161 Uiso 1 1 calc R . .
H22C H -0.1783 0.8161 0.0343 0.161 Uiso 1 1 calc R . .

loop_
_atom_site_aniso_label
_atom_site_aniso_U_11
_atom_site_aniso_U_22
_atom_site_aniso_U_33
_atom_site_aniso_U_23
_atom_site_aniso_U_13
_atom_site_aniso_U_12
Si1 0.0924(16) 0.0499(13) 0.0628(12) 0.0080(9) 0.0048(10) -0.0089(11)
Si2 0.0873(18) 0.130(3) 0.0667(14) 0.0176(14) -0.0132(12) 0.0218(16)
Si3 0.0798(17) 0.130(3) 0.0939(19) 0.0411(17) 0.0215(13) -0.0151(15)
Si4 0.0820(14) 0.0457(13) 0.0583(12) 0.0034(8) -0.0091(9) -0.0039(9)
Cl1 0.0639(12) 0.0794(16) 0.1080(16) 0.0108(11) 0.0218(10) -0.0021(10)
Cl2 0.0655(13) 0.0737(16) 0.1202(18) 0.0194(12) -0.0295(11) -0.0139(10)
C1 0.058(4) 0.046(4) 0.041(3) -0.001(3) 0.001(3) -0.001(3)
C2 0.061(4) 0.063(5) 0.045(3) 0.006(3) 0.001(3) 0.002(3)
C3 0.057(4) 0.060(4) 0.045(3) 0.007(3) 0.004(3) -0.004(3)
C4 0.062(4) 0.050(4) 0.040(3) -0.001(3) 0.002(3) -0.005(3)
C5 0.062(4) 0.055(4) 0.052(3) -0.001(3) 0.007(3) 0.001(3)
C6 0.161(10) 0.069(6) 0.073(6) 0.023(4) 0.021(6) 0.007(6)
C7 0.134(9) 0.051(6) 0.095(6) -0.005(4) 0.002(5) 0.014(5)
C8 0.131(9) 0.085(8) 0.133(8) 0.025(6) 0.008(7) -0.038(7)
C9 0.060(4) 0.077(6) 0.067(4) 0.009(4) 0.010(3) 0.009(4)
C10 0.062(5) 0.089(6) 0.068(4) 0.021(4) 0.001(4) 0.011(4)
C11 0.169(11) 0.168(11) 0.145(10) -0.014(8) 0.004(8) 0.005(8)
C12 0.100(8) 0.119(9) 0.112(8) 0.003(7) -0.004(6) 0.014(7)
C13 0.156(11) 0.160(11) 0.145(11) 0.028(8) 0.002(8) 0.007(8)
C11' 0.164(14) 0.164(14) 0.158(14) -0.003(9) 0.006(9) 0.002(9)
C12' 0.107(12) 0.115(13) 0.113(12) 0.003(9) 0.001(8) 0.007(9)
C13' 0.148(14) 0.150(14) 0.148(14) 0.009(9) 0.003(9) 0.008(9)
C14 0.057(4) 0.075(6) 0.067(4) 0.017(4) -0.002(3) -0.006(4)
C15 0.062(5) 0.092(7) 0.084(5) 0.023(5) 0.010(4) 0.000(4)
C16 0.101(10) 0.104(12) 0.114(10) -0.002(9) 0.005(8) -0.005(8)
C17 0.127(11) 0.120(11) 0.118(11) 0.022(8) 0.012(8) -0.001(8)
C18 0.098(10) 0.121(11) 0.088(9) 0.018(8) 0.012(8) -0.004(8)
C16' 0.086(8) 0.101(10) 0.113(8) -0.003(8) 0.014(6) -0.018(7)
C17' 0.130(9) 0.113(9) 0.114(9) 0.024(7) 0.009(7) -0.011(7)
C18' 0.126(10) 0.147(11) 0.111(9) 0.014(8) 0.005(7) -0.006(8)
C19 0.056(4) 0.042(4) 0.069(4) 0.005(3) -0.009(3) -0.004(3)
C20 0.163(10) 0.074(7) 0.064(5) 0.008(4) -0.015(5) -0.022(6)
C21 0.120(8) 0.049(5) 0.084(5) -0.008(4) -0.012(5) -0.012(5)
C22 0.094(7) 0.081(8) 0.144(9) 0.020(6) -0.012(6) 0.023(5)

loop_
_atom_type_symbol
_atom_type_description
_atom_type_scat_dispersion_real
_atom_type_scat_dispersion_imag
_atom_type_scat_source
C C 0.0033 0.0016 'International Tables Vol C Tables 4.2.6.8 and 6.1.1.4'
H H 0.0000 0.0000 'International Tables Vol C Tables 4.2.6.8 and 6.1.1.4'
Si Si 0.0817 0.0704 'International Tables Vol C Tables 4.2.6.8 and 6.1.1.4'
Cl Cl 0.1484 0.1585 'International Tables Vol C Tables 4.2.6.8 and 6.1.1.4'

loop_
_geom_angle_atom_site_label_1
_geom_angle_atom_site_label_2
_geom_angle_atom_site_label_3
_geom_angle
C6 Si1 C7 112.7(5)
C6 Si1 C8 110.5(5)
C7 Si1 C8 108.3(6)
C6 Si1 C5 106.5(4)
C7 Si1 C5 111.5(4)
C8 Si1 C5 107.3(4)
C10 Si2 C11' 112(2)
C10 Si2 C11 107.1(8)
C11' Si2 C11 41(2)
C10 Si2 C12 108.5(6)
C11' Si2 C12 137(2)
C11 Si2 C12 113.6(10)
C10 Si2 C12' 109.6(15)
C11' Si2 C12' 122(3)
C11 Si2 C12' 89.7(18)
C12 Si2 C12' 25.6(16)
C10 Si2 C13' 106(2)
C11' Si2 C13' 88(3)
C11 Si2 C13' 128(2)
C12 Si2 C13' 92(2)
C12' Si2 C13' 115(3)
C10 Si2 C13 109.9(8)
C11' Si2 C13 67(2)
C11 Si2 C13 107.3(10)
C12 Si2 C13 110.4(9)
C12' Si2 C13 129.5(18)
C13' Si2 C13 22(2)
C18' Si3 C15 112.8(9)
C18' Si3 C16 121.3(15)
C15 Si3 C16 115.1(12)
C18' Si3 C16' 113.1(11)
C15 Si3 C16' 107.2(8)
C16 Si3 C16' 20.0(13)
C18' Si3 C17 79.4(14)
C15 Si3 C17 111.8(10)
C16 Si3 C17 110.9(16)
C16' Si3 C17 129.6(13)
C18' Si3 C17' 113.2(10)
C15 Si3 C17' 103.2(7)
C16 Si3 C17' 86.7(14)
C16' Si3 C17' 106.6(10)
C17 Si3 C17' 34.6(11)
C18' Si3 C18 23.7(10)
C15 Si3 C18 106.4(10)
C16 Si3 C18 108.8(15)
C16' Si3 C18 95.1(12)
C17 Si3 C18 102.9(14)
C17' Si3 C18 135.8(11)
C20 Si4 C21 113.3(5)
C20 Si4 C22 109.9(5)
C21 Si4 C22 108.2(5)
C20 Si4 C19 107.3(4)
C21 Si4 C19 110.9(3)
C22 Si4 C19 107.1(4)
C5 C1 C4 137.6(6)
C5 C1 C2 130.8(6)
C4 C1 C2 90.0(5)
C9 C2 C1 120.1(5)
C9 C2 C3 116.4(6)
C1 C2 C3 88.4(5)
C9 C2 H2A 110.1
C1 C2 H2A 110.1
C3 C2 H2A 110.1
C14 C3 C4 119.9(5)
C14 C3 C2 116.2(6)
C4 C3 C2 86.5(5)
C14 C3 H3A 110.7
C4 C3 H3A 110.7
C2 C3 H3A 110.7
C19 C4 C1 138.5(6)
C19 C4 C3 129.1(6)
C1 C4 C3 91.3(5)
C1 C5 Cl1 117.5(6)
C1 C5 Si1 131.0(6)
Cl1 C5 Si1 111.5(4)
Si1 C6 H6A 109.5
Si1 C6 H6B 109.5
H6A C6 H6B 109.5
Si1 C6 H6C 109.5
H6A C6 H6C 109.5
H6B C6 H6C 109.5
Si1 C7 H7A 109.5
Si1 C7 H7B 109.5
H7A C7 H7B 109.5
Si1 C7 H7C 109.5
H7A C7 H7C 109.5
H7B C7 H7C 109.5
Si1 C8 H8A 109.5
Si1 C8 H8B 109.5
H8A C8 H8B 109.5
Si1 C8 H8C 109.5
H8A C8 H8C 109.5
H8B C8 H8C 109.5
C10 C9 C2 176.9(9)
C9 C10 Si2 177.2(9)
Si2 C11 H11A 109.5
Si2 C11 H11B 109.5
H11A C11 H11B 109.5
Si2 C11 H11C 109.5
H11A C11 H11C 109.5
H11B C11 H11C 109.5
Si2 C12 H12A 109.5
Si2 C12 H12B 109.5
H12A C12 H12B 109.5
Si2 C12 H12C 109.5
H12A C12 H12C 109.5
H12B C12 H12C 109.5
Si2 C13 H13A 109.5
Si2 C13 H13B 109.5
H13A C13 H13B 109.5
Si2 C13 H13C 109.5
H13A C13 H13C 109.5
H13B C13 H13C 109.5
Si2 C11' H11D 109.5
Si2 C11' H11E 109.5
H11D C11' H11E 109.5
Si2 C11' H11F 109.5
H11D C11' H11F 109.5
H11E C11' H11F 109.5
Si2 C12' H12D 109.5
Si2 C12' H12E 109.5
H12D C12' H12E 109.5
Si2 C12' H12F 109.5
H12D C12' H12F 109.5
H12E C12' H12F 109.5
Si2 C13' H13D 109.5
Si2 C13' H13E 109.5
H13D C13' H13E 109.5
Si2 C13' H13F 109.5
H13D C13' H13F 109.5
H13E C13' H13F 109.5
C15 C14 C3 179.8(11)
C14 C15 Si3 176.6(9)
Si3 C16 H16A 109.5
Si3 C16 H16B 109.5
H16A C16 H16B 109.5
Si3 C16 H16C 109.5
H16A C16 H16C 109.5
H16B C16 H16C 109.5
Si3 C17 H17A 109.5
Si3 C17 H17B 109.5
H17A C17 H17B 109.5
Si3 C17 H17C 109.5
H17A C17 H17C 109.5
H17B C17 H17C 109.5
Si3 C18 H18A 109.5
Si3 C18 H18B 109.5
H18A C18 H18B 109.5
Si3 C18 H18C 109.5
H18A C18 H18C 109.5
H18B C18 H18C 109.5
Si3 C16' H16D 109.5
Si3 C16' H16E 109.5
H16D C16' H16E 109.5
Si3 C16' H16F 109.5
H16D C16' H16F 109.5
H16E C16' H16F 109.5
Si3 C17' H17D 109.5
Si3 C17' H17E 109.5
H17D C17' H17E 109.5
Si3 C17' H17F 109.5
H17D C17' H17F 109.5
H17E C17' H17F 109.5
Si3 C18' H18D 109.5
Si3 C18' H18E 109.5
H18D C18' H18E 109.5
Si3 C18' H18F 109.5
H18D C18' H18F 109.5
H18E C18' H18F 109.5
C4 C19 Cl2 118.2(5)
C4 C19 Si4 130.3(5)
Cl2 C19 Si4 111.5(3)
Si4 C20 H20A 109.5
Si4 C20 H20B 109.5
H20A C20 H20B 109.5
Si4 C20 H20C 109.5
H20A C20 H20C 109.5
H20B C20 H20C 109.5
Si4 C21 H21A 109.5
Si4 C21 H21B 109.5
H21A C21 H21B 109.5
Si4 C21 H21C 109.5
H21A C21 H21C 109.5
H21B C21 H21C 109.5
Si4 C22 H22A 109.5
Si4 C22 H22B 109.5
H22A C22 H22B 109.5
Si4 C22 H22C 109.5
H22A C22 H22C 109.5
H22B C22 H22C 109.5

loop_
_geom_bond_atom_site_label_1
_geom_bond_atom_site_label_2
_geom_bond_distance
Si1 C6 1.839(9)
Si1 C7 1.867(10)
Si1 C8 1.885(11)
Si1 C5 1.885(7)
Si2 C10 1.836(7)
Si2 C11' 1.850(10)
Si2 C11 1.850(9)
Si2 C12 1.854(9)
Si2 C12' 1.861(10)
Si2 C13' 1.867(10)
Si2 C13 1.871(9)
Si3 C18' 1.840(9)
Si3 C15 1.841(8)
Si3 C16 1.848(10)
Si3 C16' 1.848(9)
Si3 C17 1.852(10)
Si3 C17' 1.869(9)
Si3 C18 1.878(10)
Si4 C20 1.824(9)
Si4 C21 1.853(8)
Si4 C22 1.878(10)
Si4 C19 1.898(7)
Cl1 C5 1.772(7)
Cl2 C19 1.759(7)
C1 C5 1.351(9)
C1 C4 1.484(9)
C1 C2 1.528(9)
C2 C9 1.491(9)
C2 C3 1.572(9)
C2 H2A 0.9800
C3 C14 1.465(10)
C3 C4 1.537(9)
C3 H3A 0.9800
C4 C19 1.350(9)
C6 H6A 0.9600
C6 H6B 0.9600
C6 H6C 0.9600
C7 H7A 0.9600
C7 H7B 0.9600
C7 H7C 0.9600
C8 H8A 0.9600
C8 H8B 0.9600
C8 H8C 0.9600
C9 C10 1.204(10)
C11 H11A 0.9600
C11 H11B 0.9600
C11 H11C 0.9600
C12 H12A 0.9600
C12 H12B 0.9600
C12 H12C 0.9600
C13 H13A 0.9600
C13 H13B 0.9600
C13 H13C 0.9600
C11' H11D 0.9600
C11' H11E 0.9600
C11' H11F 0.9600
C12' H12D 0.9600
C12' H12E 0.9600
C12' H12F 0.9600
C13' H13D 0.9600
C13' H13E 0.9600
C13' H13F 0.9600
C14 C15 1.215(10)
C16 H16A 0.9600
C16 H16B 0.9600
C16 H16C 0.9600
C17 H17A 0.9600
C17 H17B 0.9600
C17 H17C 0.9600
C18 H18A 0.9600
C18 H18B 0.9600
C18 H18C 0.9600
C16' H16D 0.9600
C16' H16E 0.9600
C16' H16F 0.9600
C17' H17D 0.9600
C17' H17E 0.9600
C17' H17F 0.9600
C18' H18D 0.9600
C18' H18E 0.9600
C18' H18F 0.9600
C20 H20A 0.9600
C20 H20B 0.9600
C20 H20C 0.9600
C21 H21A 0.9600
C21 H21B 0.9600
C21 H21C 0.9600
C22 H22A 0.9600
C22 H22B 0.9600
C22 H22C 0.9600

loop_
_geom_torsion_atom_site_label_1
_geom_torsion_atom_site_label_2
_geom_torsion_atom_site_label_3
_geom_torsion_atom_site_label_4
_geom_torsion
C5 C1 C2 C9 -32.7(11)
C4 C1 C2 C9 134.6(7)
C5 C1 C2 C3 -152.6(7)
C4 C1 C2 C3 14.7(4)
C9 C2 C3 C14 100.9(7)
C1 C2 C3 C14 -136.0(6)
C9 C2 C3 C4 -137.4(6)
C1 C2 C3 C4 -14.3(4)
C5 C1 C4 C19 -41.4(13)
C2 C1 C4 C19 152.9(8)
C5 C1 C4 C3 150.6(8)
C2 C1 C4 C3 -15.1(5)
C14 C3 C4 C19 -36.7(11)
C2 C3 C4 C19 -155.1(7)
C14 C3 C4 C1 133.0(7)
C2 C3 C4 C1 14.7(4)
C4 C1 C5 Cl1 0.9(11)
C2 C1 C5 Cl1 161.9(6)
C4 C1 C5 Si1 -176.2(5)
C2 C1 C5 Si1 -15.2(11)
C6 Si1 C5 C1 97.9(8)
C7 Si1 C5 C1 -25.4(8)
C8 Si1 C5 C1 -143.8(7)
C6 Si1 C5 Cl1 -79.2(5)
C7 Si1 C5 Cl1 157.5(4)
C8 Si1 C5 Cl1 39.1(6)
C1 C2 C9 C10 -153(16)
C3 C2 C9 C10 -48(17)
C2 C9 C10 Si2 -132(16)
C11' Si2 C10 C9 -99(15)
C11 Si2 C10 C9 -143(15)
C12 Si2 C10 C9 94(15)
C12' Si2 C10 C9 121(15)
C13' Si2 C10 C9 -4(15)
C13 Si2 C10 C9 -27(15)
C4 C3 C14 C15 129(100)
C2 C3 C14 C15 -129(100)
C3 C14 C15 Si3 -44(100)
C18' Si3 C15 C14 -127(13)
C16 Si3 C15 C14 88(13)
C16' Si3 C15 C14 108(13)
C17 Si3 C15 C14 -40(14)
C17' Si3 C15 C14 -5(13)
C18 Si3 C15 C14 -151(13)
C1 C4 C19 Cl2 -3.2(12)
C3 C4 C19 Cl2 161.3(6)
C1 C4 C19 Si4 177.3(6)
C3 C4 C19 Si4 -18.3(11)
C20 Si4 C19 C4 103.8(8)
C21 Si4 C19 C4 -20.4(8)
C22 Si4 C19 C4 -138.3(7)
C20 Si4 C19 Cl2 -75.8(6)
C21 Si4 C19 Cl2 160.0(4)
C22 Si4 C19 Cl2 42.1(6)
